data_7102401
loop_
_publ_author_name
'Lipowsky, Gunter'
'Helmchen, G\"unter'

_publ_section_title
;
 Regio- and enantioselective iridium-catalysed allylic aminations and
 alkylations of dienyl esters.
;
_journal_issue 1
_journal_name_full 'Chemical communications (Cambridge, England)'
_journal_page_first 116
_journal_page_last 117
_journal_paper_doi 10.1039/b311502j
_journal_year 2004
_chemical_formula_sum 'C24 H22 Br N O2 S'
_chemical_formula_weight 468.40
_chemical_name_common sulfonamide10
_chemical_name_systematic
;
?
;
_space_group_IT_number 4
_symmetry_cell_setting monoclinic
_symmetry_space_group_name_Hall 'P 2yb'
_symmetry_space_group_name_H-M 'P 1 21 1'
_atom_sites_solution_hydrogens geom
_atom_sites_solution_primary direct
_atom_sites_solution_secondary difmap
_audit_creation_method SHELXL-97
_cell_angle_alpha 90.00
_cell_angle_beta 109.624(3)
_cell_angle_gamma 90.00
_cell_formula_units_Z 2
_cell_length_a 11.6234(17)
_cell_length_b 5.8505(9)
_cell_length_c 16.290(2)
_cell_measurement_temperature 100(2)
_cell_volume 1043.4(3)
_computing_cell_refinement 'Bruker XSCANS'
_computing_data_collection 'Bruker XSCANS'
_computing_data_reduction 'Bruker SHELXTL'
_computing_molecular_graphics 'Bruker SHELXTL'
_computing_publication_material 'Bruker SHELXTL'
_computing_structure_refinement 'SHELXL-97 (Sheldrick, 1997)'
_computing_structure_solution 'SHELXS-97 (Sheldrick, 1990)'
_diffrn_ambient_temperature 100(2)
_diffrn_measured_fraction_theta_full 0.997
_diffrn_measured_fraction_theta_max 0.997
_diffrn_measurement_device_type 'Bruker APEX'
_diffrn_measurement_method '\w scans'
_diffrn_radiation_monochromator graphite
_diffrn_radiation_source 'fine-focus sealed tube'
_diffrn_radiation_type MoK\a
_diffrn_radiation_wavelength 0.71073
_diffrn_reflns_av_R_equivalents 0.0423
_diffrn_reflns_av_sigmaI/netI 0.0660
_diffrn_reflns_limit_h_max 15
_diffrn_reflns_limit_h_min -15
_diffrn_reflns_limit_k_max 7
_diffrn_reflns_limit_k_min -7
_diffrn_reflns_limit_l_max 21
_diffrn_reflns_limit_l_min -21
_diffrn_reflns_number 10870
_diffrn_reflns_theta_full 28.34
_diffrn_reflns_theta_max 28.34
_diffrn_reflns_theta_min 1.33
_exptl_absorpt_coefficient_mu 2.090
_exptl_absorpt_correction_T_max 0.8848
_exptl_absorpt_correction_T_min 0.5543
_exptl_absorpt_correction_type multi-scan
_exptl_absorpt_process_details 'Blessing, Acta Cryst. (1995) A51 33-38.'
_exptl_crystal_colour colorless
_exptl_crystal_density_diffrn 1.491
_exptl_crystal_density_method 'not measured'
_exptl_crystal_description polyhedron
_exptl_crystal_F_000 480
_exptl_crystal_size_max 0.32
_exptl_crystal_size_mid 0.07
_exptl_crystal_size_min 0.06
_refine_diff_density_max 1.232
_refine_diff_density_min -0.524
_refine_diff_density_rms 0.110
_refine_ls_abs_structure_details 'Flack H D (1983), Acta Cryst. A39, 876-881'
_refine_ls_abs_structure_Flack 0.013(10)
_refine_ls_extinction_method none
_refine_ls_goodness_of_fit_ref 1.104
_refine_ls_hydrogen_treatment constr
_refine_ls_matrix_type full
_refine_ls_number_parameters 262
_refine_ls_number_reflns 5045
_refine_ls_number_restraints 1
_refine_ls_restrained_S_all 1.104
_refine_ls_R_factor_all 0.0646
_refine_ls_R_factor_gt 0.0523
_refine_ls_shift/su_max 0.001
_refine_ls_shift/su_mean 0.000
_refine_ls_structure_factor_coef Fsqd
_refine_ls_weighting_details 'calc w=1/[\s^2^(Fo^2^)+(0.0485P)^2^+0.6174P] where P=(Fo^2^+2Fc^2^)/3'
_refine_ls_weighting_scheme calc
_refine_ls_wR_factor_gt 0.1059
_refine_ls_wR_factor_ref 0.1122
_reflns_number_gt 4401
_reflns_number_total 5045
_reflns_threshold_expression >2sigma(I)
_cod_data_source_file b311502j.txt
_cod_data_source_block gl10
_cod_depositor_comments
;
The following automatic conversions were performed:
'_symmetry_cell_setting' value 'Monoclinic' changed to 'monoclinic'
according to '/home/saulius/struct/CIF-dictionaries/cif_core.dic'
dictionary named 'cif_core.dic' version 2.4.1 from 2010-06-29.

Automatic conversion script
Id: cif_fix_enum 1527 2010-12-29 10:47:43Z saulius 
;
_cod_original_sg_symbol_H-M P2(1)
_cod_database_code 7102401

loop_
_symmetry_equiv_pos_as_xyz
'x, y, z'
'-x, y+1/2, -z'

loop_
_atom_site_label
_atom_site_type_symbol
_atom_site_fract_x
_atom_site_fract_y
_atom_site_fract_z
_atom_site_U_iso_or_equiv
_atom_site_adp_type
_atom_site_occupancy
_atom_site_symmetry_multiplicity
_atom_site_calc_flag
_atom_site_refinement_flags
Br1 Br 0.96600(4) -0.01418(8) 0.35409(3) 0.02427(12) Uani 1 1 d .
S1 S 0.51047(9) 0.61787(18) 0.14677(7) 0.0164(2) Uani 1 1 d .
O1 O 0.5016(3) 0.6441(6) 0.0577(2) 0.0240(7) Uani 1 1 d .
O2 O 0.5150(3) 0.8155(5) 0.2001(2) 0.0228(7) Uani 1 1 d .
N1 N 0.3908(3) 0.4707(8) 0.1464(2) 0.0149(6) Uani 1 1 d .
C1 C 0.1996(5) 0.2254(9) 0.2559(3) 0.0263(11) Uani 1 1 d .
H1A H 0.2577 0.1525 0.3044 0.032 Uiso 1 1 calc R
H1B H 0.1156 0.1862 0.2397 0.032 Uiso 1 1 calc R
C2 C 0.2350(4) 0.3786(8) 0.2119(3) 0.0199(10) Uani 1 1 d .
H2 H 0.1743 0.4476 0.1639 0.024 Uiso 1 1 calc R
C3 C 0.3626(4) 0.4535(8) 0.2308(2) 0.0138(9) Uani 1 1 d .
H3 H 0.3694 0.6111 0.2558 0.017 Uiso 1 1 calc R
C4 C 0.4561(4) 0.3072(7) 0.2964(3) 0.0184(9) Uani 1 1 d .
H4 H 0.4760 0.1635 0.2775 0.022 Uiso 1 1 calc R
C5 C 0.5118(4) 0.3660(8) 0.3781(3) 0.0201(9) Uani 1 1 d .
H5 H 0.4885 0.5075 0.3964 0.024 Uiso 1 1 calc R
C6 C 0.3562(4) 0.2749(7) 0.0863(3) 0.0165(9) Uani 1 1 d .
H6A H 0.3520 0.1364 0.1200 0.020 Uiso 1 1 calc R
H6B H 0.4211 0.2501 0.0605 0.020 Uiso 1 1 calc R
C11 C 0.6069(4) 0.2338(8) 0.4441(3) 0.0179(9) Uani 1 1 d .
C12 C 0.6510(4) 0.0256(8) 0.4245(3) 0.0242(11) Uani 1 1 d .
H12 H 0.6146 -0.0408 0.3685 0.029 Uiso 1 1 calc R
C13 C 0.7470(5) -0.0845(8) 0.4860(3) 0.0286(12) Uani 1 1 d .
H13 H 0.7775 -0.2243 0.4719 0.034 Uiso 1 1 calc R
C14 C 0.7989(4) 0.0105(11) 0.5687(3) 0.0276(12) Uani 1 1 d .
H14 H 0.8652 -0.0635 0.6113 0.033 Uiso 1 1 calc R
C15 C 0.7557(4) 0.2017(9) 0.5870(3) 0.0231(10) Uani 1 1 d .
H15 H 0.7912 0.2633 0.6439 0.028 Uiso 1 1 calc R
C16 C 0.6597(4) 0.3212(8) 0.5272(3) 0.0237(10) Uani 1 1 d .
H16 H 0.6310 0.4604 0.5434 0.028 Uiso 1 1 calc R
C21 C 0.2352(4) 0.3028(7) 0.0130(3) 0.0157(9) Uani 1 1 d .
C22 C 0.1969(4) 0.1192(8) -0.0443(3) 0.0184(9) Uani 1 1 d .
H22 H 0.2464 -0.0136 -0.0366 0.022 Uiso 1 1 calc R
C23 C 0.0864(4) 0.1302(8) -0.1125(3) 0.0232(10) Uani 1 1 d .
H23 H 0.0619 0.0064 -0.1523 0.028 Uiso 1 1 calc R
C24 C 0.0116(4) 0.3211(9) -0.1230(3) 0.0237(10) Uani 1 1 d .
H24 H -0.0655 0.3252 -0.1682 0.028 Uiso 1 1 calc R
C25 C 0.0502(4) 0.5051(10) -0.0670(3) 0.0209(9) Uani 1 1 d .
H25 H -0.0001 0.6367 -0.0743 0.025 Uiso 1 1 calc R
C26 C 0.1626(3) 0.4981(10) 0.0003(2) 0.0173(8) Uani 1 1 d .
H26 H 0.1897 0.6266 0.0374 0.021 Uiso 1 1 calc R
C31 C 0.6424(4) 0.4533(8) 0.1992(3) 0.0145(9) Uani 1 1 d .
C32 C 0.6690(4) 0.2589(8) 0.1601(3) 0.0178(9) Uani 1 1 d .
H32 H 0.6207 0.2207 0.1020 0.021 Uiso 1 1 calc R
C33 C 0.7668(4) 0.1199(8) 0.2062(3) 0.0190(9) Uani 1 1 d .
H33 H 0.7847 -0.0151 0.1804 0.023 Uiso 1 1 calc R
C34 C 0.8367(4) 0.1812(8) 0.2893(3) 0.0185(10) Uani 1 1 d .
C35 C 0.8152(4) 0.3789(9) 0.3283(3) 0.0227(10) Uani 1 1 d .
H35 H 0.8669 0.4211 0.3850 0.027 Uiso 1 1 calc R
C36 C 0.7165(4) 0.5141(10) 0.2828(3) 0.0228(11) Uani 1 1 d .
H36 H 0.6992 0.6492 0.3089 0.027 Uiso 1 1 calc R

loop_
_atom_site_aniso_label
_atom_site_aniso_U_11
_atom_site_aniso_U_22
_atom_site_aniso_U_33
_atom_site_aniso_U_23
_atom_site_aniso_U_13
_atom_site_aniso_U_12
Br1 0.0195(2) 0.0193(2) 0.0328(3) 0.0067(3) 0.00722(16) 0.0045(2)
S1 0.0172(5) 0.0128(5) 0.0196(5) 0.0024(4) 0.0069(4) 0.0012(4)
O1 0.0274(17) 0.0221(17) 0.0242(17) 0.0092(14) 0.0109(14) 0.0048(14)
O2 0.0258(18) 0.0089(15) 0.0333(19) -0.0017(14) 0.0093(15) 0.0004(13)
N1 0.0144(14) 0.0137(16) 0.0164(15) 0.0016(18) 0.0051(12) 0.0005(18)
C1 0.026(3) 0.027(3) 0.024(3) -0.001(2) 0.006(2) -0.004(2)
C2 0.023(2) 0.019(2) 0.017(2) -0.0004(19) 0.0073(19) 0.0019(19)
C3 0.0210(19) 0.010(2) 0.0091(17) -0.0008(16) 0.0034(14) 0.0044(17)
C4 0.021(2) 0.011(2) 0.024(2) 0.0064(18) 0.0099(19) 0.0022(17)
C5 0.021(2) 0.018(2) 0.024(2) 0.0010(18) 0.0100(19) 0.0031(18)
C6 0.019(2) 0.014(2) 0.017(2) -0.0049(17) 0.0062(18) 0.0004(17)
C11 0.018(2) 0.017(2) 0.019(2) 0.0001(18) 0.0060(18) -0.0003(17)
C12 0.034(3) 0.019(3) 0.019(2) -0.0013(19) 0.0078(19) 0.002(2)
C13 0.040(3) 0.018(2) 0.031(3) 0.0060(19) 0.017(2) 0.0123(19)
C14 0.022(2) 0.034(3) 0.026(2) 0.012(3) 0.0065(18) -0.005(2)
C15 0.013(2) 0.035(3) 0.013(2) 0.0123(19) -0.0072(17) -0.0115(19)
C16 0.025(3) 0.019(2) 0.028(3) 0.003(2) 0.011(2) 0.0004(19)
C21 0.017(2) 0.013(2) 0.017(2) 0.0005(17) 0.0068(17) -0.0007(16)
C22 0.023(2) 0.012(2) 0.021(2) -0.0034(19) 0.0098(18) -0.0040(18)
C23 0.028(2) 0.017(2) 0.024(2) -0.003(2) 0.0074(19) -0.008(2)
C24 0.017(2) 0.026(2) 0.024(2) 0.005(2) 0.0013(19) -0.0074(19)
C25 0.0207(19) 0.017(2) 0.024(2) 0.006(2) 0.0070(16) 0.003(2)
C26 0.0222(19) 0.0117(18) 0.0195(19) 0.003(2) 0.0089(15) 0.002(2)
C31 0.0142(18) 0.008(2) 0.021(2) 0.0041(18) 0.0060(15) 0.0009(16)
C32 0.016(2) 0.022(2) 0.017(2) 0.0004(18) 0.0075(18) -0.0008(17)
C33 0.017(2) 0.015(2) 0.027(2) -0.002(2) 0.0098(18) -0.0018(18)
C34 0.014(2) 0.014(2) 0.028(3) 0.0062(18) 0.0083(19) 0.0034(16)
C35 0.018(2) 0.024(2) 0.023(3) -0.001(2) 0.0021(19) -0.0011(18)
C36 0.024(2) 0.017(3) 0.031(2) -0.003(2) 0.0134(18) 0.002(2)

loop_
_atom_type_symbol
_atom_type_description
_atom_type_scat_dispersion_real
_atom_type_scat_dispersion_imag
_atom_type_scat_source
C C 0.0033 0.0016 'International Tables Vol C Tables 4.2.6.8 and 6.1.1.4'
H H 0.0000 0.0000 'International Tables Vol C Tables 4.2.6.8 and 6.1.1.4'
N N 0.0061 0.0033 'International Tables Vol C Tables 4.2.6.8 and 6.1.1.4'
O O 0.0106 0.0060 'International Tables Vol C Tables 4.2.6.8 and 6.1.1.4'
S S 0.1246 0.1234 'International Tables Vol C Tables 4.2.6.8 and 6.1.1.4'
Br Br -0.2901 2.4595 'International Tables Vol C Tables 4.2.6.8 and 6.1.1.4'

loop_
_geom_angle_atom_site_label_1
_geom_angle_atom_site_label_2
_geom_angle_atom_site_label_3
_geom_angle
O1 S1 O2 120.2(2)
O1 S1 N1 106.39(18)
O2 S1 N1 106.5(2)
O1 S1 C31 107.72(19)
O2 S1 C31 107.2(2)
N1 S1 C31 108.3(2)
C6 N1 C3 117.2(4)
C6 N1 S1 117.0(3)
C3 N1 S1 118.2(3)
C1 C2 C3 124.9(5)
C2 C3 C4 114.4(4)
C2 C3 N1 109.7(3)
C4 C3 N1 110.8(3)
C5 C4 C3 124.1(4)
C4 C5 C11 126.4(4)
N1 C6 C21 114.4(3)
C16 C11 C12 118.0(4)
C16 C11 C5 119.8(4)
C12 C11 C5 122.2(4)
C13 C12 C11 120.6(4)
C12 C13 C14 119.7(5)
C15 C14 C13 119.3(5)
C14 C15 C16 123.4(5)
C11 C16 C15 119.0(5)
C26 C21 C22 119.4(4)
C26 C21 C6 124.1(4)
C22 C21 C6 116.5(4)
C23 C22 C21 120.1(4)
C22 C23 C24 120.5(4)
C25 C24 C23 119.5(4)
C24 C25 C26 120.3(5)
C21 C26 C25 120.1(5)
C32 C31 C36 119.9(4)
C32 C31 S1 121.0(3)
C36 C31 S1 119.0(4)
C31 C32 C33 119.8(4)
C34 C33 C32 119.0(4)
C33 C34 C35 122.3(4)
C33 C34 Br1 119.1(3)
C35 C34 Br1 118.6(4)
C34 C35 C36 118.5(4)
C35 C36 C31 120.4(5)

loop_
_geom_bond_atom_site_label_1
_geom_bond_atom_site_label_2
_geom_bond_distance
Br1 C34 1.901(4)
S1 O1 1.428(3)
S1 O2 1.437(3)
S1 N1 1.635(4)
S1 C31 1.769(4)
N1 C6 1.473(6)
N1 C3 1.520(5)
C1 C2 1.298(6)
C2 C3 1.477(6)
C3 C4 1.508(6)
C4 C5 1.314(6)
C5 C11 1.476(6)
C6 C21 1.517(6)
C11 C16 1.383(6)
C11 C12 1.398(6)
C12 C13 1.383(7)
C13 C14 1.394(7)
C14 C15 1.301(8)
C15 C16 1.397(6)
C21 C26 1.393(7)
C21 C22 1.395(6)
C22 C23 1.389(6)
C23 C24 1.390(7)
C24 C25 1.385(7)
C25 C26 1.396(5)
C31 C32 1.388(6)
C31 C36 1.391(6)
C32 C33 1.394(6)
C33 C34 1.372(6)
C34 C35 1.383(7)
C35 C36 1.386(7)

loop_
_cod_related_entry_id
_cod_related_entry_database
_cod_related_entry_code
1 ChemSpider 30653017
